data_7217703
loop_
_publ_author_name
'Liu, Tong-Peng'
'Huo, Li-Hua'
'Deng, Zhao-Peng'
'Zhao, Hui'
'Gao, Shan'

_publ_section_title
;
 Supramolecular architectures and luminescent properties of salts
 containing flexible bis(pyridyl) cations with aliphatic diamine spacer:
 Effects of inorganic anions, alkalinity and conformation of the
 bis(pyridyl) cations
;
_journal_name_full 'RSC Advances'
_journal_paper_doi 10.1039/C4RA05029K
_journal_year 2014
_chemical_formula_moiety 'C14 H20 N4, 2(Cl)'
_chemical_formula_sum 'C14 H20 Cl2 N4'
_chemical_formula_weight 315.24
_chemical_name_systematic
; 
 ? 
;
_space_group_IT_number 14
_symmetry_cell_setting monoclinic
_symmetry_space_group_name_Hall '-P 2ybc'
_symmetry_space_group_name_H-M 'P 1 21/c 1'
_atom_sites_solution_hydrogens geom
_atom_sites_solution_primary direct
_atom_sites_solution_secondary difmap
_audit_creation_method SHELXL-97
_cell_angle_alpha 90.00
_cell_angle_beta 91.717(6)
_cell_angle_gamma 90.00
_cell_formula_units_Z 2
_cell_length_a 5.1940(3)
_cell_length_b 4.9806(4)
_cell_length_c 30.954(3)
_cell_measurement_reflns_used 675
_cell_measurement_temperature 295(2)
_cell_measurement_theta_max 26.00
_cell_measurement_theta_min 3.92
_cell_volume 800.40(11)
_computing_cell_refinement
;
CrysAlis Pro (Agilent, 2013)
;
_computing_data_collection
;
CrysAlis Pro (Agilent, 2013)
;
_computing_data_reduction
;
CrysAlis Pro (Agilent, 2013)
;
_computing_molecular_graphics '(K. Brandenburg, Diamond 3.1, 2009)'
_computing_publication_material '(K. Brandenburg, Diamond 3.1, 2009)'
_computing_structure_refinement 'SHELXL-97 (Sheldrick, 1997)'
_computing_structure_solution 'SHELXS-97 (Sheldrick, 1990)'
_diffrn_ambient_temperature 295(2)
_diffrn_detector_area_resol_mean 16.1954
_diffrn_measured_fraction_theta_full 0.986
_diffrn_measured_fraction_theta_max 0.986
_diffrn_measurement_device_type 'Xcalibur, Eos'
_diffrn_measurement_method '\w scans'
_diffrn_radiation_monochromator graphite
_diffrn_radiation_source 'Enhance (Mo) X-ray Source'
_diffrn_radiation_type MoK\a
_diffrn_radiation_wavelength 0.71073
_diffrn_reflns_av_R_equivalents 0.0252
_diffrn_reflns_av_sigmaI/netI 0.0519
_diffrn_reflns_limit_h_max 5
_diffrn_reflns_limit_h_min -6
_diffrn_reflns_limit_k_max 5
_diffrn_reflns_limit_k_min -6
_diffrn_reflns_limit_l_max 38
_diffrn_reflns_limit_l_min -21
_diffrn_reflns_number 2325
_diffrn_reflns_theta_full 26.00
_diffrn_reflns_theta_max 26.00
_diffrn_reflns_theta_min 3.92
_exptl_absorpt_coefficient_mu 0.402
_exptl_absorpt_correction_T_max 0.9459
_exptl_absorpt_correction_T_min 0.9204
_exptl_absorpt_correction_type multi-scan
_exptl_absorpt_process_details
; 
CrysAlis Pro (Agilent, 2013)
Empirical absorption correction using spherical harmonics,
 implemented in SCALE3 ABSPACK scaling algorithm. 
;
_exptl_crystal_colour colorless
_exptl_crystal_density_diffrn 1.308
_exptl_crystal_density_method 'not measured'
_exptl_crystal_description plate
_exptl_crystal_F_000 332
_exptl_crystal_size_max 0.21
_exptl_crystal_size_mid 0.19
_exptl_crystal_size_min 0.14
_refine_diff_density_max 0.281
_refine_diff_density_min -0.248
_refine_diff_density_rms 0.053
_refine_ls_extinction_method none
_refine_ls_goodness_of_fit_ref 1.091
_refine_ls_hydrogen_treatment mixed
_refine_ls_matrix_type full
_refine_ls_number_parameters 97
_refine_ls_number_reflns 1551
_refine_ls_number_restraints 3
_refine_ls_restrained_S_all 1.090
_refine_ls_R_factor_all 0.0786
_refine_ls_R_factor_gt 0.0615
_refine_ls_shift/su_max 0.000
_refine_ls_shift/su_mean 0.000
_refine_ls_structure_factor_coef Fsqd
_refine_ls_weighting_details 'calc w=1/[\s^2^(Fo^2^)+(0.0263P)^2^+0.9571P] where P=(Fo^2^+2Fc^2^)/3'
_refine_ls_weighting_scheme calc
_refine_ls_wR_factor_gt 0.1124
_refine_ls_wR_factor_ref 0.1196
_reflns_number_gt 1255
_reflns_number_total 1551
_reflns_threshold_expression >2sigma(I)
_cod_data_source_file c4ra05029k2.cif
_cod_data_source_block complex1
_cod_original_cell_volume 800.40(12)
_cod_original_sg_symbol_H-M 'P 21/c'
_cod_database_code 7217703

loop_
_symmetry_equiv_pos_as_xyz
'x, y, z'
'-x, y+1/2, -z+1/2'
'-x, -y, -z'
'x, -y-1/2, z-1/2'

loop_
_atom_site_label
_atom_site_type_symbol
_atom_site_fract_x
_atom_site_fract_y
_atom_site_fract_z
_atom_site_U_iso_or_equiv
_atom_site_adp_type
_atom_site_occupancy
_atom_site_symmetry_multiplicity
_atom_site_calc_flag
_atom_site_refinement_flags
Cl1 Cl -0.02281(14) 0.86135(18) 0.43916(3) 0.0391(3) Uani 1 1 d .
N1 N 0.2853(7) 0.6885(9) 0.27969(10) 0.0624(11) Uani 1 1 d .
N2 N 0.4768(5) 0.5244(5) 0.43919(8) 0.0273(6) Uani 1 1 d D
H2N1 H 0.340(3) 0.623(5) 0.4381(10) 0.041 Uiso 1 1 d D
H2N2 H 0.607(3) 0.629(5) 0.4360(10) 0.041 Uiso 1 1 d D
C1 C 0.4843(8) 0.7718(9) 0.30361(12) 0.0576(11) Uani 1 1 d .
H1A H 0.5840 0.9104 0.2929 0.069 Uiso 1 1 calc R
C2 C 0.5537(7) 0.6667(8) 0.34340(11) 0.0427(9) Uani 1 1 d .
H2A H 0.6961 0.7335 0.3588 0.051 Uiso 1 1 calc R
C3 C 0.4086(6) 0.4599(7) 0.36017(10) 0.0334(8) Uani 1 1 d .
C4 C 0.2004(7) 0.3726(9) 0.33558(12) 0.0503(10) Uani 1 1 d .
H4A H 0.0958 0.2359 0.3456 0.060 Uiso 1 1 calc R
C5 C 0.1478(8) 0.4898(11) 0.29580(13) 0.0646(13) Uani 1 1 d .
H5A H 0.0080 0.4257 0.2794 0.077 Uiso 1 1 calc R
C6 C 0.4769(6) 0.3263(7) 0.40263(10) 0.0351(8) Uani 1 1 d .
H6A H 0.3536 0.1849 0.4080 0.042 Uiso 1 1 calc R
H6B H 0.6461 0.2450 0.4011 0.042 Uiso 1 1 calc R
C7 C 0.4981(6) 0.3952(6) 0.48253(9) 0.0285(7) Uani 1 1 d .
H7A H 0.6548 0.2895 0.4847 0.034 Uiso 1 1 calc R
H7B H 0.3532 0.2754 0.4862 0.034 Uiso 1 1 calc R

loop_
_atom_site_aniso_label
_atom_site_aniso_U_11
_atom_site_aniso_U_22
_atom_site_aniso_U_33
_atom_site_aniso_U_23
_atom_site_aniso_U_13
_atom_site_aniso_U_12
Cl1 0.0233(4) 0.0406(5) 0.0534(5) 0.0025(4) -0.0002(3) 0.0020(4)
N1 0.073(2) 0.079(3) 0.0340(17) -0.0022(19) -0.0101(16) 0.021(2)
N2 0.0224(12) 0.0310(14) 0.0284(13) 0.0052(12) 0.0013(10) 0.0035(12)
C1 0.069(3) 0.065(3) 0.039(2) 0.010(2) 0.0049(18) 0.007(2)
C2 0.0453(19) 0.048(2) 0.0344(18) 0.0047(18) -0.0029(14) -0.0022(19)
C3 0.0348(17) 0.0356(18) 0.0298(16) -0.0047(15) -0.0001(13) 0.0119(16)
C4 0.0400(19) 0.065(3) 0.045(2) -0.012(2) -0.0034(15) -0.003(2)
C5 0.053(2) 0.090(4) 0.049(2) -0.020(3) -0.0187(19) 0.013(3)
C6 0.0404(18) 0.0275(18) 0.0371(18) -0.0004(15) -0.0017(14) 0.0037(16)
C7 0.0310(15) 0.0234(16) 0.0309(15) 0.0064(14) 0.0000(12) 0.0038(14)

loop_
_atom_type_symbol
_atom_type_description
_atom_type_scat_dispersion_real
_atom_type_scat_dispersion_imag
_atom_type_scat_source
C C 0.0033 0.0016 'International Tables Vol C Tables 4.2.6.8 and 6.1.1.4'
H H 0.0000 0.0000 'International Tables Vol C Tables 4.2.6.8 and 6.1.1.4'
N N 0.0061 0.0033 'International Tables Vol C Tables 4.2.6.8 and 6.1.1.4'
Cl Cl 0.1484 0.1585 'International Tables Vol C Tables 4.2.6.8 and 6.1.1.4'

loop_
_geom_angle_atom_site_label_1
_geom_angle_atom_site_label_2
_geom_angle_atom_site_label_3
_geom_angle
_geom_angle_site_symmetry_1
_geom_angle_site_symmetry_3
C1 N1 C5 116.4(4) . .
C7 N2 C6 113.2(2) . .
C7 N2 H2N1 109(2) . .
C6 N2 H2N1 111(2) . .
C7 N2 H2N2 109(2) . .
C6 N2 H2N2 107(2) . .
H2N1 N2 H2N2 107.6(16) . .
N1 C1 C2 124.2(4) . .
N1 C1 H1A 117.9 . .
C2 C1 H1A 117.9 . .
C1 C2 C3 119.2(3) . .
C1 C2 H2A 120.4 . .
C3 C2 H2A 120.4 . .
C4 C3 C2 117.1(3) . .
C4 C3 C6 120.3(3) . .
C2 C3 C6 122.6(3) . .
C3 C4 C5 119.4(4) . .
C3 C4 H4A 120.3 . .
C5 C4 H4A 120.3 . .
N1 C5 C4 123.7(4) . .
N1 C5 H5A 118.1 . .
C4 C5 H5A 118.1 . .
N2 C6 C3 111.2(3) . .
N2 C6 H6A 109.4 . .
C3 C6 H6A 109.4 . .
N2 C6 H6B 109.4 . .
C3 C6 H6B 109.4 . .
H6A C6 H6B 108.0 . .
N2 C7 C7 110.3(3) . 3_666
N2 C7 H7A 109.6 . .
C7 C7 H7A 109.6 3_666 .
N2 C7 H7B 109.6 . .
C7 C7 H7B 109.6 3_666 .
H7A C7 H7B 108.1 . .

loop_
_geom_bond_atom_site_label_1
_geom_bond_atom_site_label_2
_geom_bond_distance
_geom_bond_site_symmetry_2
N1 C1 1.320(5) .
N1 C5 1.327(6) .
N2 C7 1.489(4) .
N2 C6 1.501(4) .
N2 H2N1 0.86(3) .
N2 H2N2 0.86(3) .
C1 C2 1.376(5) .
C1 H1A 0.9300 .
C2 C3 1.386(5) .
C2 H2A 0.9300 .
C3 C4 1.375(4) .
C3 C6 1.506(4) .
C4 C5 1.383(6) .
C4 H4A 0.9300 .
C5 H5A 0.9300 .
C6 H6A 0.9700 .
C6 H6B 0.9700 .
C7 C7 1.503(6) 3_666
C7 H7A 0.9700 .
C7 H7B 0.9700 .

loop_
_geom_hbond_atom_site_label_D
_geom_hbond_atom_site_label_H
_geom_hbond_atom_site_label_A
_geom_hbond_distance_DH
_geom_hbond_distance_HA
_geom_hbond_distance_DA
_geom_hbond_angle_DHA
_geom_hbond_site_symmetry_A
N2 H2N1 Cl1 0.86(3) 2.230(10) 3.090(3) 176(3) .
N2 H2N2 Cl1 0.86(3) 2.243(11) 3.094(3) 169(3) 1_655

loop_
_geom_torsion_atom_site_label_1
_geom_torsion_atom_site_label_2
_geom_torsion_atom_site_label_3
_geom_torsion_atom_site_label_4
_geom_torsion
_geom_torsion_site_symmetry_4
C5 N1 C1 C2 -0.3(6) .
N1 C1 C2 C3 0.0(6) .
C1 C2 C3 C4 -0.3(5) .
C1 C2 C3 C6 177.6(3) .
C2 C3 C4 C5 0.8(5) .
C6 C3 C4 C5 -177.1(3) .
C1 N1 C5 C4 0.9(6) .
C3 C4 C5 N1 -1.2(6) .
C7 N2 C6 C3 170.0(2) .
C4 C3 C6 N2 -121.8(3) .
C2 C3 C6 N2 60.4(4) .
C6 N2 C7 C7 178.9(3) 3_666
